data_7224208
loop_
_publ_author_name
'Hatcher, Lauren E.'

_publ_section_title
;
 Raising the (metastable) bar: 100% photo-switching in
 [Pd(Bu4dien)(\h1-N&#x0332;O2)]+approaches ambient temperature
;
_journal_issue 22
_journal_name_full CrystEngComm
_journal_page_first 4180
_journal_paper_doi 10.1039/C5CE02434J
_journal_volume 18
_journal_year 2016
_chemical_formula_moiety
;
C20 H45 N4 O2 Pd, C24 H20 B, C4 H8 O
;
_chemical_formula_sum 'C48 H73 B N4 O3 Pd'
_chemical_formula_weight 871.31
_chemical_name_systematic
'Nitro-(N,N,N',N'-tetrabutyldiethylenetriamine)palladium(II)tetraphenylborate, tetrahydrofuran solvate'
_space_group_crystal_system monoclinic
_space_group_IT_number 14
_space_group_name_Hall '-P 2yn'
_space_group_name_H-M_alt 'P 1 21/n 1'
_symmetry_space_group_name_Hall '-P 2yn'
_symmetry_space_group_name_H-M 'P 1 21/n 1'
_atom_sites_solution_hydrogens mixed
_audit_creation_date 2015-10-30
_audit_creation_method SHELXL-2014
_audit_update_record
;
2015-12-10 deposited with the CCDC.
2016-02-11 downloaded from the CCDC.
;
_cell_angle_alpha 90
_cell_angle_beta 93.738(10)
_cell_angle_gamma 90
_cell_formula_units_Z 4
_cell_length_a 11.5673(12)
_cell_length_b 13.4937(8)
_cell_length_c 30.088(3)
_cell_measurement_reflns_used 2894
_cell_measurement_temperature 200(2)
_cell_measurement_theta_max 23.8280
_cell_measurement_theta_min 3.5420
_cell_volume 4686.3(7)
_computing_cell_refinement
;
CrysAlisPro, Agilent Technologies,
Version 1.171.37.35 (release 13-08-2014 CrysAlis171 .NET)
(compiled Aug 13 2014,18:06:01)
;
_computing_data_collection
;
CrysAlisPro, Agilent Technologies,
Version 1.171.37.35 (release 13-08-2014 CrysAlis171 .NET)
(compiled Aug 13 2014,18:06:01)
;
_computing_data_reduction
;
CrysAlisPro, Agilent Technologies,
Version 1.171.37.35 (release 13-08-2014 CrysAlis171 .NET)
(compiled Aug 13 2014,18:06:01)
;
_computing_molecular_graphics
;
ORTEP-3 (Farrugia, 2012)
MERCURY (MCarae 2008)
;
_computing_structure_refinement 'SHELXL-2014 (Sheldrick, 2015)'
_computing_structure_solution 'SHELXT-2014 (Sheldrick, 2015)'
_diffrn_ambient_temperature 200(2)
_diffrn_detector_area_resol_mean 10.3795
_diffrn_measured_fraction_theta_full 0.991
_diffrn_measured_fraction_theta_max 0.990
_diffrn_measurement_device_type 'Xcalibur, Atlas, Gemini ultra'
_diffrn_measurement_method '\w scans'
_diffrn_radiation_type MoK\a
_diffrn_radiation_wavelength 0.71073
_diffrn_reflns_av_R_equivalents 0.1164
_diffrn_reflns_av_unetI/netI 0.1463
_diffrn_reflns_Laue_measured_fraction_full 0.991
_diffrn_reflns_Laue_measured_fraction_max 0.990
_diffrn_reflns_limit_h_max 14
_diffrn_reflns_limit_h_min -14
_diffrn_reflns_limit_k_max 16
_diffrn_reflns_limit_k_min -16
_diffrn_reflns_limit_l_max 37
_diffrn_reflns_limit_l_min -36
_diffrn_reflns_number 28100
_diffrn_reflns_point_group_measured_fraction_full 0.991
_diffrn_reflns_point_group_measured_fraction_max 0.990
_diffrn_reflns_theta_full 25.000
_diffrn_reflns_theta_max 26.372
_diffrn_reflns_theta_min 3.095
_diffrn_source 'Enhance (Mo) X-ray Source'
_exptl_absorpt_coefficient_mu 0.439
_exptl_absorpt_correction_T_max 1.00000
_exptl_absorpt_correction_T_min 0.19582
_exptl_absorpt_correction_type multi-scan
_exptl_absorpt_process_details
;
CrysAlisPro, Rigaku-Oxford Diffraction,
Version 1.171.37.35 (release 13-08-2014 CrysAlis171 .NET)
(compiled Aug 13 2014,18:06:01)
Empirical absorption correction using spherical harmonics,
 implemented in SCALE3 ABSPACK scaling algorithm.
;
_exptl_crystal_colour Colourless
_exptl_crystal_density_diffrn 1.235
_exptl_crystal_description Needle
_exptl_crystal_F_000 1856
_exptl_crystal_size_max 0.170
_exptl_crystal_size_mid 0.050
_exptl_crystal_size_min 0.030
_refine_diff_density_max 0.706
_refine_diff_density_min -0.576
_refine_diff_density_rms 0.089
_refine_ls_extinction_method none
_refine_ls_goodness_of_fit_ref 0.989
_refine_ls_hydrogen_treatment mixed
_refine_ls_matrix_type full
_refine_ls_number_parameters 509
_refine_ls_number_reflns 9491
_refine_ls_number_restraints 1
_refine_ls_restrained_S_all 0.989
_refine_ls_R_factor_all 0.1413
_refine_ls_R_factor_gt 0.0650
_refine_ls_shift/su_max 0.002
_refine_ls_shift/su_mean 0.000
_refine_ls_structure_factor_coef Fsqd
_refine_ls_weighting_details 'w=1/[\s^2^(Fo^2^)+(0.0381P)^2^] where P=(Fo^2^+2Fc^2^)/3'
_refine_ls_weighting_scheme calc
_refine_ls_wR_factor_gt 0.1106
_refine_ls_wR_factor_ref 0.1395
_reflns_Friedel_coverage 0.000
_reflns_number_gt 5238
_reflns_number_total 9491
_reflns_threshold_expression 'I > 2\s(I)'
_cod_data_source_file c5ce02434j2.cif
_cod_data_source_block PSS-200K
_cod_depositor_comments 'Adding full bibliography for 7224206--7224224.cif.'
_cod_database_code 7224208
_shelx_space_group_comment
;
The symmetry employed for this shelxl refinement is uniquely defined
by the following loop, which should always be used as a source of
symmetry information in preference to the above space-group names.
They are only intended as comments.
;
_shelx_estimated_absorpt_t_min 0.929
_shelx_estimated_absorpt_t_max 0.987
_shelxl_version_number 2014-1

loop_
_space_group_symop_operation_xyz
'x, y, z'
'-x+1/2, y+1/2, -z+1/2'
'-x, -y, -z'
'x-1/2, -y-1/2, z-1/2'

loop_
_atom_site_label
_atom_site_type_symbol
_atom_site_fract_x
_atom_site_fract_y
_atom_site_fract_z
_atom_site_U_iso_or_equiv
_atom_site_adp_type
_atom_site_occupancy
_atom_site_site_symmetry_order
_atom_site_calc_flag
_atom_site_refinement_flags_posn
_atom_site_refinement_flags_adp
C1 C 0.5531(5) 0.9623(3) 0.62809(18) 0.0428(15) Uani 1 1 d . .
H1A H 0.4788 0.9568 0.6425 0.051 Uiso 1 1 calc R U
H1B H 0.5648 1.0327 0.6203 0.051 Uiso 1 1 calc R U
C2 C 0.5481(5) 0.9008(3) 0.58679(17) 0.0438(15) Uani 1 1 d . .
H2A H 0.4793 0.9187 0.5672 0.053 Uiso 1 1 calc R U
H2B H 0.6183 0.9117 0.5703 0.053 Uiso 1 1 calc R U
C3 C 0.5608(5) 0.7204(3) 0.56624(16) 0.0348(12) Uani 1 1 d . .
H3A H 0.6300 0.7375 0.5501 0.042 Uiso 1 1 calc R U
H3B H 0.4930 0.7164 0.5445 0.042 Uiso 1 1 calc R U
C4 C 0.5787(5) 0.6229(3) 0.59067(17) 0.0351(13) Uani 1 1 d . .
H4A H 0.5048 0.6021 0.6026 0.042 Uiso 1 1 calc R U
H4B H 0.6014 0.5715 0.5694 0.042 Uiso 1 1 calc R U
C5 C 0.7665(5) 0.9658(3) 0.64673(18) 0.0421(14) Uani 1 1 d . .
H5A H 0.7768 0.9438 0.6158 0.050 Uiso 1 1 calc R U
H5B H 0.8281 0.9338 0.6661 0.050 Uiso 1 1 calc R U
C6 C 0.7856(5) 1.0770(3) 0.6489(2) 0.0533(17) Uani 1 1 d . .
H6A H 0.7253 1.1105 0.6294 0.064 Uiso 1 1 calc R U
H6B H 0.7781 1.1002 0.6797 0.064 Uiso 1 1 calc R U
C7 C 0.9028(6) 1.1046(4) 0.6344(2) 0.067(2) Uani 1 1 d . .
H7A H 0.9070 1.0877 0.6025 0.080 Uiso 1 1 calc R U
H7B H 0.9624 1.0652 0.6516 0.080 Uiso 1 1 calc R U
C8 C 0.9295(6) 1.2133(4) 0.6408(3) 0.085(2) Uani 1 1 d . .
H8A H 0.9457 1.2270 0.6726 0.128 Uiso 1 1 calc R U
H8B H 0.8628 1.2527 0.6294 0.128 Uiso 1 1 calc R U
H8C H 0.9973 1.2307 0.6245 0.128 Uiso 1 1 calc R U
C9 C 0.6336(5) 0.9605(3) 0.70710(17) 0.0405(14) Uani 1 1 d . .
H9A H 0.6300 1.0338 0.7077 0.049 Uiso 1 1 calc R U
H9B H 0.7018 0.9400 0.7265 0.049 Uiso 1 1 calc R U
C10 C 0.5254(5) 0.9199(3) 0.72647(18) 0.0443(15) Uani 1 1 d . .
H10A H 0.5216 0.8472 0.7222 0.053 Uiso 1 1 calc R U
H10B H 0.4557 0.9496 0.7110 0.053 Uiso 1 1 calc R U
C11 C 0.5281(6) 0.9440(4) 0.7759(2) 0.0550(17) Uani 1 1 d . .
H11A H 0.5939 0.9088 0.7915 0.066 Uiso 1 1 calc R U
H11B H 0.5410 1.0161 0.7800 0.066 Uiso 1 1 calc R U
C12 C 0.4169(6) 0.9149(5) 0.7964(2) 0.076(2) Uani 1 1 d . .
H12A H 0.4247 0.9271 0.8286 0.114 Uiso 1 1 calc R U
H12B H 0.4015 0.8443 0.7910 0.114 Uiso 1 1 calc R U
H12C H 0.3525 0.9543 0.7830 0.114 Uiso 1 1 calc R U
C13 C 0.7906(4) 0.6244(3) 0.61133(18) 0.0363(13) Uani 1 1 d . .
H13A H 0.8474 0.6384 0.6366 0.044 Uiso 1 1 calc R U
H13B H 0.7979 0.6779 0.5892 0.044 Uiso 1 1 calc R U
C14 C 0.8248(5) 0.5275(3) 0.59015(19) 0.0440(15) Uani 1 1 d . .
H14A H 0.8206 0.4732 0.6121 0.053 Uiso 1 1 calc R U
H14B H 0.7694 0.5123 0.5646 0.053 Uiso 1 1 calc R U
C15 C 0.9444(5) 0.5326(3) 0.5745(2) 0.0465(15) Uani 1 1 d . .
H15A H 0.9989 0.5486 0.6003 0.056 Uiso 1 1 calc R U
H15B H 0.9478 0.5876 0.5528 0.056 Uiso 1 1 calc R U
C16 C 0.9851(5) 0.4380(3) 0.5528(2) 0.0525(16) Uani 1 1 d . .
H16A H 1.0644 0.4470 0.5440 0.079 Uiso 1 1 calc R U
H16B H 0.9339 0.4230 0.5264 0.079 Uiso 1 1 calc R U
H16C H 0.9830 0.3830 0.5740 0.079 Uiso 1 1 calc R U
C17 C 0.6570(5) 0.5506(3) 0.66189(16) 0.0360(13) Uani 1 1 d . .
H17A H 0.7217 0.5557 0.6850 0.043 Uiso 1 1 calc R U
H17B H 0.6633 0.4855 0.6471 0.043 Uiso 1 1 calc R U
C18 C 0.5445(5) 0.5539(4) 0.68431(18) 0.0456(15) Uani 1 1 d . .
H18A H 0.4796 0.5386 0.6623 0.055 Uiso 1 1 calc R U
H18B H 0.5323 0.6214 0.6960 0.055 Uiso 1 1 calc R U
C19 C 0.5453(6) 0.4800(4) 0.7221(2) 0.071(2) Uani 1 1 d . .
H19A H 0.5690 0.4145 0.7110 0.085 Uiso 1 1 calc R U
H19B H 0.6041 0.5008 0.7457 0.085 Uiso 1 1 calc R U
C20 C 0.4326(7) 0.4690(5) 0.7422(3) 0.097(3) Uani 1 1 d . .
H20A H 0.4443 0.4356 0.7711 0.145 Uiso 1 1 calc R U
H20B H 0.3802 0.4295 0.7224 0.145 Uiso 1 1 calc R U
H20C H 0.3987 0.5346 0.7464 0.145 Uiso 1 1 calc R U
C21 C 0.4937(4) 0.2311(3) 0.55647(15) 0.0285(11) Uani 1 1 d . .
C22 C 0.5860(5) 0.2949(3) 0.56541(19) 0.0417(14) Uani 1 1 d . .
H22 H 0.5726 0.3546 0.5810 0.050 Uiso 1 1 calc R U
C23 C 0.6967(5) 0.2762(4) 0.55278(19) 0.0456(14) Uani 1 1 d . .
H23 H 0.7568 0.3229 0.5596 0.055 Uiso 1 1 calc R U
C24 C 0.7203(5) 0.1900(3) 0.53032(19) 0.0429(15) Uani 1 1 d . .
H24 H 0.7960 0.1765 0.5214 0.052 Uiso 1 1 calc R U
C25 C 0.6310(5) 0.1245(3) 0.52129(18) 0.0413(14) Uani 1 1 d . .
H25 H 0.6451 0.0643 0.5062 0.050 Uiso 1 1 calc R U
C26 C 0.5202(4) 0.1451(3) 0.53397(16) 0.0314(12) Uani 1 1 d . .
H26 H 0.4603 0.0984 0.5270 0.038 Uiso 1 1 calc R U
C27 C 0.2638(4) 0.2007(3) 0.54065(17) 0.0328(13) Uani 1 1 d . .
C28 C 0.1900(5) 0.2492(4) 0.50955(19) 0.0448(15) Uani 1 1 d . .
H28 H 0.1959 0.3192 0.5076 0.054 Uiso 1 1 calc R U
C29 C 0.1083(5) 0.2022(4) 0.4811(2) 0.0534(16) Uani 1 1 d . .
H29 H 0.0606 0.2398 0.4605 0.064 Uiso 1 1 calc R U
C30 C 0.0966(5) 0.0996(4) 0.4830(2) 0.0509(16) Uani 1 1 d . .
H30 H 0.0423 0.0657 0.4634 0.061 Uiso 1 1 calc R U
C31 C 0.1659(5) 0.0495(4) 0.5139(2) 0.0520(18) Uani 1 1 d . .
H31 H 0.1580 -0.0203 0.5162 0.062 Uiso 1 1 calc R U
C32 C 0.2465(5) 0.0971(3) 0.5416(2) 0.0453(15) Uani 1 1 d . .
H32 H 0.2928 0.0588 0.5624 0.054 Uiso 1 1 calc R U
C33 C 0.3580(5) 0.2129(3) 0.62469(18) 0.0363(13) Uani 1 1 d . .
C34 C 0.2572(6) 0.1748(4) 0.6408(2) 0.0642(19) Uani 1 1 d . .
H34 H 0.1908 0.1681 0.6207 0.077 Uiso 1 1 calc R U
C35 C 0.2486(7) 0.1459(5) 0.6851(2) 0.083(2) Uani 1 1 d . .
H35 H 0.1773 0.1211 0.6946 0.100 Uiso 1 1 calc R U
C36 C 0.3417(7) 0.1534(4) 0.7145(2) 0.068(2) Uani 1 1 d . .
H36 H 0.3368 0.1326 0.7445 0.082 Uiso 1 1 calc R U
C37 C 0.4431(6) 0.1912(4) 0.7006(2) 0.0586(18) Uani 1 1 d . .
H37 H 0.5087 0.1980 0.7211 0.070 Uiso 1 1 calc R U
C38 C 0.4498(6) 0.2194(3) 0.65645(19) 0.0472(15) Uani 1 1 d . .
H38 H 0.5214 0.2447 0.6475 0.057 Uiso 1 1 calc R U
C39 C 0.3404(4) 0.3751(3) 0.57320(17) 0.0335(12) Uani 1 1 d . .
C40 C 0.2884(5) 0.4248(3) 0.60709(19) 0.0420(14) Uani 1 1 d . .
H40 H 0.2710 0.3892 0.6331 0.050 Uiso 1 1 calc R U
C41 C 0.2610(5) 0.5244(4) 0.6043(2) 0.0513(17) Uani 1 1 d . .
H41 H 0.2261 0.5557 0.6283 0.062 Uiso 1 1 calc R U
C42 C 0.2834(5) 0.5786(4) 0.5673(2) 0.0552(18) Uani 1 1 d . .
H42 H 0.2630 0.6467 0.5652 0.066 Uiso 1 1 calc R U
C43 C 0.3360(5) 0.5327(3) 0.5333(2) 0.0481(16) Uani 1 1 d . .
H43 H 0.3527 0.5692 0.5075 0.058 Uiso 1 1 calc R U
C44 C 0.3650(5) 0.4324(3) 0.53656(18) 0.0392(14) Uani 1 1 d . .
H44 H 0.4029 0.4022 0.5130 0.047 Uiso 1 1 calc R U
C45 C 0.2605(7) 0.7654(5) 0.6752(2) 0.0787(16) Uani 1 1 d . .
H45A H 0.2772 0.8090 0.7013 0.094 Uiso 1 1 calc R U
H45B H 0.2919 0.6987 0.6824 0.094 Uiso 1 1 calc R U
C46 C 0.1331(7) 0.7598(6) 0.6641(3) 0.0985(19) Uani 1 1 d . .
H46A H 0.1104 0.6938 0.6522 0.118 Uiso 1 1 calc R U
H46B H 0.0892 0.7740 0.6906 0.118 Uiso 1 1 calc R U
C47 C 0.1143(7) 0.8365(6) 0.6304(3) 0.0985(19) Uani 1 1 d . .
H47A H 0.0611 0.8119 0.6057 0.118 Uiso 1 1 calc R U
H47B H 0.0790 0.8957 0.6435 0.118 Uiso 1 1 calc R U
C48 C 0.2254(7) 0.8621(5) 0.6138(2) 0.0787(16) Uani 1 1 d . .
H48A H 0.2250 0.8480 0.5815 0.094 Uiso 1 1 calc R U
H48B H 0.2415 0.9335 0.6185 0.094 Uiso 1 1 calc R U
B1 B 0.3631(5) 0.2546(3) 0.5734(2) 0.0317(14) Uani 1 1 d . .
N1A N 0.7836(7) 0.7325(4) 0.7373(2) 0.0720(18) Uani 1 1 d . .
N2 N 0.6515(4) 0.9276(3) 0.65997(14) 0.0357(11) Uani 1 1 d . .
N3 N 0.5411(4) 0.7952(3) 0.60090(13) 0.0313(10) Uani 1 1 d D .
N4 N 0.6703(4) 0.6301(2) 0.62825(14) 0.0332(10) Uani 1 1 d . .
O1A O 0.7982(3) 0.7601(2) 0.69670(14) 0.0530(11) Uani 1 1 d . .
O2A O 0.6831(6) 0.7189(3) 0.74528(16) 0.0812(15) Uani 1 1 d . .
O3 O 0.3112(4) 0.8043(3) 0.63741(15) 0.0639(12) Uani 1 1 d . .
Pd1 Pd 0.66044(4) 0.77557(3) 0.65161(2) 0.03321(13) Uani 1 1 d . .
H3 H 0.465(2) 0.787(3) 0.6129(15) 0.040 Uiso 1 1 d D U

loop_
_atom_site_aniso_label
_atom_site_aniso_U_11
_atom_site_aniso_U_22
_atom_site_aniso_U_33
_atom_site_aniso_U_23
_atom_site_aniso_U_13
_atom_site_aniso_U_12
C1 0.056(4) 0.030(2) 0.042(4) 0.002(2) -0.005(3) 0.010(3)
C2 0.058(4) 0.037(3) 0.036(3) 0.005(2) 0.002(3) 0.003(3)
C3 0.041(3) 0.031(2) 0.033(3) -0.006(2) 0.004(3) 0.001(2)
C4 0.036(3) 0.032(3) 0.037(3) -0.006(2) -0.001(3) 0.000(2)
C5 0.046(4) 0.041(3) 0.040(3) -0.001(3) 0.003(3) -0.001(3)
C6 0.066(5) 0.040(3) 0.054(4) -0.002(3) 0.009(4) -0.014(3)
C7 0.070(5) 0.057(4) 0.073(5) 0.006(3) -0.002(4) -0.014(3)
C8 0.082(6) 0.065(4) 0.108(7) 0.016(4) -0.003(5) -0.023(4)
C9 0.054(4) 0.034(3) 0.033(3) -0.011(2) -0.002(3) 0.006(3)
C10 0.048(4) 0.042(3) 0.043(4) 0.000(3) 0.005(3) 0.002(3)
C11 0.061(5) 0.056(3) 0.049(4) -0.002(3) 0.007(4) 0.007(3)
C12 0.076(6) 0.094(5) 0.060(5) 0.010(4) 0.019(5) 0.004(4)
C13 0.030(3) 0.035(3) 0.044(3) 0.001(2) 0.003(3) 0.000(2)
C14 0.046(4) 0.037(3) 0.050(4) -0.008(3) 0.010(3) -0.002(3)
C15 0.036(3) 0.044(3) 0.061(4) -0.004(3) 0.010(3) 0.004(3)
C16 0.040(4) 0.052(3) 0.066(4) -0.002(3) 0.008(4) 0.008(3)
C17 0.041(3) 0.033(2) 0.033(3) 0.004(2) -0.001(3) -0.002(2)
C18 0.043(4) 0.056(3) 0.038(4) 0.008(3) 0.007(3) 0.002(3)
C19 0.071(5) 0.083(4) 0.060(5) 0.025(4) 0.022(4) -0.007(4)
C20 0.111(7) 0.102(5) 0.081(6) 0.028(4) 0.035(6) 0.001(5)
C21 0.032(3) 0.026(2) 0.027(3) 0.003(2) 0.001(2) 0.003(2)
C22 0.039(3) 0.030(3) 0.056(4) -0.009(2) 0.004(3) 0.002(2)
C23 0.033(3) 0.038(3) 0.065(4) 0.001(3) -0.005(3) -0.011(3)
C24 0.033(3) 0.039(3) 0.058(4) 0.005(3) 0.012(3) 0.002(2)
C25 0.051(4) 0.035(3) 0.037(3) -0.006(2) 0.001(3) 0.007(3)
C26 0.031(3) 0.030(2) 0.033(3) 0.000(2) 0.001(3) -0.003(2)
C27 0.028(3) 0.033(3) 0.038(3) -0.002(2) 0.010(3) 0.003(2)
C28 0.046(4) 0.041(3) 0.049(4) 0.004(3) 0.009(3) -0.008(3)
C29 0.045(4) 0.061(4) 0.052(4) 0.011(3) -0.008(3) -0.016(3)
C30 0.034(4) 0.059(4) 0.059(4) -0.014(3) 0.002(4) -0.018(3)
C31 0.035(4) 0.036(3) 0.086(5) -0.014(3) 0.012(4) -0.010(3)
C32 0.033(3) 0.036(3) 0.067(4) 0.004(3) 0.006(3) 0.003(3)
C33 0.039(3) 0.031(3) 0.040(3) 0.002(2) 0.006(3) 0.007(3)
C34 0.056(5) 0.090(4) 0.047(4) 0.017(4) 0.007(4) -0.002(4)
C35 0.084(6) 0.113(6) 0.055(5) 0.023(5) 0.026(5) -0.016(5)
C36 0.095(6) 0.069(4) 0.042(4) 0.011(3) 0.014(5) 0.009(4)
C37 0.074(5) 0.057(4) 0.043(4) -0.006(3) -0.008(4) 0.021(3)
C38 0.061(4) 0.040(3) 0.041(4) -0.001(3) 0.006(3) 0.003(3)
C39 0.031(3) 0.030(2) 0.039(3) -0.003(2) -0.005(3) -0.002(2)
C40 0.036(3) 0.041(3) 0.049(4) -0.009(3) 0.004(3) 0.002(3)
C41 0.039(4) 0.039(3) 0.077(5) -0.021(3) 0.008(4) 0.000(3)
C42 0.038(4) 0.027(3) 0.100(6) -0.011(3) -0.007(4) 0.002(3)
C43 0.046(4) 0.038(3) 0.059(4) 0.005(3) -0.013(3) -0.009(3)
C44 0.045(4) 0.034(3) 0.039(3) -0.007(2) 0.005(3) -0.001(3)
C45 0.088(4) 0.078(3) 0.071(4) 0.011(3) 0.011(4) 0.004(3)
C46 0.067(4) 0.128(5) 0.101(5) 0.011(4) 0.008(4) 0.019(4)
C47 0.067(4) 0.128(5) 0.101(5) 0.011(4) 0.008(4) 0.019(4)
C48 0.088(4) 0.078(3) 0.071(4) 0.011(3) 0.011(4) 0.004(3)
B1 0.033(3) 0.030(3) 0.033(3) 0.003(2) 0.003(3) 0.001(2)
N1A 0.094(5) 0.068(3) 0.050(4) -0.002(3) -0.026(4) 0.009(4)
N2 0.042(3) 0.031(2) 0.034(3) -0.0058(19) 0.000(2) -0.003(2)
N3 0.035(3) 0.032(2) 0.027(2) 0.0012(18) -0.001(2) 0.0070(19)
N4 0.034(3) 0.031(2) 0.035(3) 0.0027(19) 0.003(2) 0.0032(19)
O1A 0.051(3) 0.048(2) 0.056(3) -0.004(2) -0.021(2) 0.0060(19)
O2A 0.115(5) 0.083(3) 0.045(3) 0.010(2) -0.003(3) 0.000(4)
O3 0.053(3) 0.072(3) 0.067(3) 0.010(2) 0.009(3) 0.009(2)
Pd1 0.0365(2) 0.0313(2) 0.0314(2) -0.00177(19) -0.00201(18) 0.0025(2)

loop_
_atom_type_symbol
_atom_type_description
_atom_type_scat_dispersion_real
_atom_type_scat_dispersion_imag
_atom_type_scat_source
C C 0.0033 0.0016 'International Tables Vol C Tables 4.2.6.8 and 6.1.1.4'
H H 0.0000 0.0000 'International Tables Vol C Tables 4.2.6.8 and 6.1.1.4'
B B 0.0013 0.0007 'International Tables Vol C Tables 4.2.6.8 and 6.1.1.4'
N N 0.0061 0.0033 'International Tables Vol C Tables 4.2.6.8 and 6.1.1.4'
O O 0.0106 0.0060 'International Tables Vol C Tables 4.2.6.8 and 6.1.1.4'
Pd Pd -0.9988 1.0072 'International Tables Vol C Tables 4.2.6.8 and 6.1.1.4'

loop_
_geom_angle_atom_site_label_1
_geom_angle_atom_site_label_2
_geom_angle_atom_site_label_3
_geom_angle
C2 C1 N2 110.0(4)
C2 C1 H1A 109.7
N2 C1 H1A 109.7
C2 C1 H1B 109.7
N2 C1 H1B 109.7
H1A C1 H1B 108.2
N3 C2 C1 107.1(4)
N3 C2 H2A 110.3
C1 C2 H2A 110.3
N3 C2 H2B 110.3
C1 C2 H2B 110.3
H2A C2 H2B 108.5
N3 C3 C4 105.8(4)
N3 C3 H3A 110.6
C4 C3 H3A 110.6
N3 C3 H3B 110.6
C4 C3 H3B 110.6
H3A C3 H3B 108.7
N4 C4 C3 112.1(4)
N4 C4 H4A 109.2
C3 C4 H4A 109.2
N4 C4 H4B 109.2
C3 C4 H4B 109.2
H4A C4 H4B 107.9
N2 C5 C6 117.2(4)
N2 C5 H5A 108.0
C6 C5 H5A 108.0
N2 C5 H5B 108.0
C6 C5 H5B 108.0
H5A C5 H5B 107.3
C7 C6 C5 111.5(5)
C7 C6 H6A 109.3
C5 C6 H6A 109.3
C7 C6 H6B 109.3
C5 C6 H6B 109.3
H6A C6 H6B 108.0
C6 C7 C8 112.8(5)
C6 C7 H7A 109.0
C8 C7 H7A 109.0
C6 C7 H7B 109.0
C8 C7 H7B 109.0
H7A C7 H7B 107.8
C7 C8 H8A 109.5
C7 C8 H8B 109.5
H8A C8 H8B 109.5
C7 C8 H8C 109.5
H8A C8 H8C 109.5
H8B C8 H8C 109.5
N2 C9 C10 114.9(4)
N2 C9 H9A 108.5
C10 C9 H9A 108.5
N2 C9 H9B 108.5
C10 C9 H9B 108.5
H9A C9 H9B 107.5
C9 C10 C11 109.4(5)
C9 C10 H10A 109.8
C11 C10 H10A 109.8
C9 C10 H10B 109.8
C11 C10 H10B 109.8
H10A C10 H10B 108.2
C12 C11 C10 112.3(6)
C12 C11 H11A 109.1
C10 C11 H11A 109.1
C12 C11 H11B 109.1
C10 C11 H11B 109.1
H11A C11 H11B 107.9
C11 C12 H12A 109.5
C11 C12 H12B 109.5
H12A C12 H12B 109.5
C11 C12 H12C 109.5
H12A C12 H12C 109.5
H12B C12 H12C 109.5
N4 C13 C14 117.1(4)
N4 C13 H13A 108.0
C14 C13 H13A 108.0
N4 C13 H13B 108.0
C14 C13 H13B 108.0
H13A C13 H13B 107.3
C15 C14 C13 111.4(4)
C15 C14 H14A 109.4
C13 C14 H14A 109.4
C15 C14 H14B 109.4
C13 C14 H14B 109.4
H14A C14 H14B 108.0
C14 C15 C16 114.5(4)
C14 C15 H15A 108.6
C16 C15 H15A 108.6
C14 C15 H15B 108.6
C16 C15 H15B 108.6
H15A C15 H15B 107.6
C15 C16 H16A 109.5
C15 C16 H16B 109.5
H16A C16 H16B 109.5
C15 C16 H16C 109.5
H16A C16 H16C 109.5
H16B C16 H16C 109.5
N4 C17 C18 114.5(4)
N4 C17 H17A 108.6
C18 C17 H17A 108.6
N4 C17 H17B 108.6
C18 C17 H17B 108.6
H17A C17 H17B 107.6
C17 C18 C19 110.8(5)
C17 C18 H18A 109.5
C19 C18 H18A 109.5
C17 C18 H18B 109.5
C19 C18 H18B 109.5
H18A C18 H18B 108.1
C20 C19 C18 114.3(6)
C20 C19 H19A 108.7
C18 C19 H19A 108.7
C20 C19 H19B 108.7
C18 C19 H19B 108.7
H19A C19 H19B 107.6
C19 C20 H20A 109.5
C19 C20 H20B 109.5
H20A C20 H20B 109.5
C19 C20 H20C 109.5
H20A C20 H20C 109.5
H20B C20 H20C 109.5
C22 C21 C26 115.0(4)
C22 C21 B1 122.0(4)
C26 C21 B1 123.0(4)
C23 C22 C21 123.4(4)
C23 C22 H22 118.3
C21 C22 H22 118.3
C24 C23 C22 120.3(5)
C24 C23 H23 119.9
C22 C23 H23 119.9
C25 C24 C23 117.9(5)
C25 C24 H24 121.0
C23 C24 H24 121.0
C24 C25 C26 120.8(4)
C24 C25 H25 119.6
C26 C25 H25 119.6
C25 C26 C21 122.6(5)
C25 C26 H26 118.7
C21 C26 H26 118.7
C28 C27 C32 113.4(5)
C28 C27 B1 125.0(4)
C32 C27 B1 121.6(5)
C29 C28 C27 124.4(5)
C29 C28 H28 117.8
C27 C28 H28 117.8
C28 C29 C30 119.6(6)
C28 C29 H29 120.2
C30 C29 H29 120.2
C31 C30 C29 117.7(6)
C31 C30 H30 121.2
C29 C30 H30 121.2
C30 C31 C32 121.9(5)
C30 C31 H31 119.1
C32 C31 H31 119.1
C31 C32 C27 123.0(6)
C31 C32 H32 118.5
C27 C32 H32 118.5
C38 C33 C34 114.0(5)
C38 C33 B1 123.5(5)
C34 C33 B1 122.4(6)
C33 C34 C35 123.3(7)
C33 C34 H34 118.3
C35 C34 H34 118.3
C36 C35 C34 119.9(7)
C36 C35 H35 120.1
C34 C35 H35 120.1
C35 C36 C37 119.5(7)
C35 C36 H36 120.3
C37 C36 H36 120.3
C36 C37 C38 119.7(7)
C36 C37 H37 120.2
C38 C37 H37 120.2
C33 C38 C37 123.7(6)
C33 C38 H38 118.2
C37 C38 H38 118.2
C40 C39 C44 115.7(4)
C40 C39 B1 123.5(4)
C44 C39 B1 120.7(4)
C41 C40 C39 122.2(5)
C41 C40 H40 118.9
C39 C40 H40 118.9
C42 C41 C40 121.0(5)
C42 C41 H41 119.5
C40 C41 H41 119.5
C41 C42 C43 118.7(5)
C41 C42 H42 120.6
C43 C42 H42 120.6
C42 C43 C44 120.1(5)
C42 C43 H43 120.0
C44 C43 H43 120.0
C39 C44 C43 122.3(5)
C39 C44 H44 118.9
C43 C44 H44 118.9
O3 C45 C46 107.2(6)
O3 C45 H45A 110.3
C46 C45 H45A 110.3
O3 C45 H45B 110.3
C46 C45 H45B 110.3
H45A C45 H45B 108.5
C47 C46 C45 102.7(7)
C47 C46 H46A 111.2
C45 C46 H46A 111.2
C47 C46 H46B 111.2
C45 C46 H46B 111.2
H46A C46 H46B 109.1
C48 C47 C46 108.3(7)
C48 C47 H47A 110.0
C46 C47 H47A 110.0
C48 C47 H47B 110.0
C46 C47 H47B 110.0
H47A C47 H47B 108.4
O3 C48 C47 107.7(6)
O3 C48 H48A 110.2
C47 C48 H48A 110.2
O3 C48 H48B 110.2
C47 C48 H48B 110.2
H48A C48 H48B 108.5
C27 B1 C39 109.4(4)
C27 B1 C33 110.2(4)
C39 B1 C33 108.9(4)
C27 B1 C21 110.5(4)
C39 B1 C21 109.7(4)
C33 B1 C21 108.1(4)
O2A N1A O1A 114.4(6)
C5 N2 C9 109.0(4)
C5 N2 C1 111.6(4)
C9 N2 C1 111.1(4)
C5 N2 Pd1 104.8(3)
C9 N2 Pd1 114.6(3)
C1 N2 Pd1 105.7(3)
C3 N3 C2 115.9(4)
C3 N3 Pd1 108.4(3)
C2 N3 Pd1 107.2(3)
C3 N3 H3 112(3)
C2 N3 H3 106(2)
Pd1 N3 H3 107(3)
C17 N4 C4 111.4(4)
C17 N4 C13 109.3(4)
C4 N4 C13 111.2(4)
C17 N4 Pd1 115.9(3)
C4 N4 Pd1 105.2(3)
C13 N4 Pd1 103.5(3)
N1A O1A Pd1 120.9(4)
C45 O3 C48 107.1(5)
N3 Pd1 O1A 171.92(17)
N3 Pd1 N2 85.67(16)
O1A Pd1 N2 93.67(16)
N3 Pd1 N4 85.30(16)
O1A Pd1 N4 94.01(15)
N2 Pd1 N4 167.29(16)

loop_
_geom_bond_atom_site_label_1
_geom_bond_atom_site_label_2
_geom_bond_distance
C1 C2 1.493(6)
C1 N2 1.515(7)
C1 H1A 0.9900
C1 H1B 0.9900
C2 N3 1.491(5)
C2 H2A 0.9900
C2 H2B 0.9900
C3 N3 1.480(5)
C3 C4 1.514(6)
C3 H3A 0.9900
C3 H3B 0.9900
C4 N4 1.501(6)
C4 H4A 0.9900
C4 H4B 0.9900
C5 N2 1.504(6)
C5 C6 1.517(6)
C5 H5A 0.9900
C5 H5B 0.9900
C6 C7 1.498(7)
C6 H6A 0.9900
C6 H6B 0.9900
C7 C8 1.508(7)
C7 H7A 0.9900
C7 H7B 0.9900
C8 H8A 0.9800
C8 H8B 0.9800
C8 H8C 0.9800
C9 N2 1.513(6)
C9 C10 1.518(7)
C9 H9A 0.9900
C9 H9B 0.9900
C10 C11 1.520(7)
C10 H10A 0.9900
C10 H10B 0.9900
C11 C12 1.516(8)
C11 H11A 0.9900
C11 H11B 0.9900
C12 H12A 0.9800
C12 H12B 0.9800
C12 H12C 0.9800
C13 N4 1.515(6)
C13 C14 1.518(6)
C13 H13A 0.9900
C13 H13B 0.9900
C14 C15 1.492(7)
C14 H14A 0.9900
C14 H14B 0.9900
C15 C16 1.523(6)
C15 H15A 0.9900
C15 H15B 0.9900
C16 H16A 0.9800
C16 H16B 0.9800
C16 H16C 0.9800
C17 N4 1.490(5)
C17 C18 1.505(6)
C17 H17A 0.9900
C17 H17B 0.9900
C18 C19 1.513(7)
C18 H18A 0.9900
C18 H18B 0.9900
C19 C20 1.479(8)
C19 H19A 0.9900
C19 H19B 0.9900
C20 H20A 0.9800
C20 H20B 0.9800
C20 H20C 0.9800
C21 C22 1.384(6)
C21 C26 1.389(6)
C21 B1 1.655(7)
C22 C23 1.383(7)
C22 H22 0.9500
C23 C24 1.382(6)
C23 H23 0.9500
C24 C25 1.374(7)
C24 H24 0.9500
C25 C26 1.388(7)
C25 H25 0.9500
C26 H26 0.9500
C27 C28 1.389(7)
C27 C32 1.412(6)
C27 B1 1.634(8)
C28 C29 1.386(8)
C28 H28 0.9500
C29 C30 1.392(7)
C29 H29 0.9500
C30 C31 1.368(8)
C30 H30 0.9500
C31 C32 1.369(8)
C31 H31 0.9500
C32 H32 0.9500
C33 C38 1.385(8)
C33 C34 1.390(7)
C33 B1 1.649(7)
C34 C35 1.399(8)
C34 H34 0.9500
C35 C36 1.352(10)
C35 H35 0.9500
C36 C37 1.368(9)
C36 H36 0.9500
C37 C38 1.390(7)
C37 H37 0.9500
C38 H38 0.9500
C39 C40 1.390(6)
C39 C44 1.391(6)
C39 B1 1.647(6)
C40 C41 1.382(6)
C40 H40 0.9500
C41 C42 1.371(8)
C41 H41 0.9500
C42 C43 1.372(7)
C42 H42 0.9500
C43 C44 1.397(6)
C43 H43 0.9500
C44 H44 0.9500
C45 O3 1.414(7)
C45 C46 1.491(10)
C45 H45A 0.9900
C45 H45B 0.9900
C46 C47 1.456(9)
C46 H46A 0.9900
C46 H46B 0.9900
C47 C48 1.450(9)
C47 H47A 0.9900
C47 H47B 0.9900
C48 O3 1.417(8)
C48 H48A 0.9900
C48 H48B 0.9900
N1A O2A 1.217(7)
N1A O1A 1.297(6)
N2 Pd1 2.071(3)
N3 Pd1 2.007(4)
N3 H3 0.983(19)
N4 Pd1 2.090(3)
O1A Pd1 2.035(4)

loop_
_geom_hbond_atom_site_label_D
_geom_hbond_atom_site_label_H
_geom_hbond_atom_site_label_A
_geom_hbond_distance_DH
_geom_hbond_distance_HA
_geom_hbond_distance_DA
_geom_hbond_angle_DHA
C5 H5B O1A 0.99 2.55 3.167(6) 120.3
C10 H10A O2A 0.99 2.61 3.296(7) 126.7
C13 H13A O1A 0.99 2.53 3.151(6) 120.2
C18 H18B O2A 0.99 2.58 3.242(8) 124.6
N3 H3 O3 0.983(19) 1.98(2) 2.946(6) 167(3)

loop_
_geom_torsion_atom_site_label_1
_geom_torsion_atom_site_label_2
_geom_torsion_atom_site_label_3
_geom_torsion_atom_site_label_4
_geom_torsion
N2 C1 C2 N3 54.3(6)
N3 C3 C4 N4 -52.3(5)
N2 C5 C6 C7 -179.4(5)
C5 C6 C7 C8 -173.8(5)
N2 C9 C10 C11 170.6(4)
C9 C10 C11 C12 174.1(5)
N4 C13 C14 C15 179.3(5)
C13 C14 C15 C16 -180.0(5)
N4 C17 C18 C19 -172.2(5)
C17 C18 C19 C20 -172.4(6)
C26 C21 C22 C23 0.7(8)
B1 C21 C22 C23 178.3(5)
C21 C22 C23 C24 -0.5(9)
C22 C23 C24 C25 -0.2(8)
C23 C24 C25 C26 0.7(8)
C24 C25 C26 C21 -0.6(8)
C22 C21 C26 C25 -0.1(7)
B1 C21 C26 C25 -177.7(5)
C32 C27 C28 C29 -1.4(7)
B1 C27 C28 C29 178.1(5)
C27 C28 C29 C30 0.2(8)
C28 C29 C30 C31 1.3(8)
C29 C30 C31 C32 -1.6(8)
C30 C31 C32 C27 0.4(8)
C28 C27 C32 C31 1.1(7)
B1 C27 C32 C31 -178.4(5)
C38 C33 C34 C35 0.2(8)
B1 C33 C34 C35 -175.0(5)
C33 C34 C35 C36 -0.8(11)
C34 C35 C36 C37 1.3(11)
C35 C36 C37 C38 -1.3(9)
C34 C33 C38 C37 -0.2(7)
B1 C33 C38 C37 175.0(4)
C36 C37 C38 C33 0.8(8)
C44 C39 C40 C41 1.1(8)
B1 C39 C40 C41 -174.1(5)
C39 C40 C41 C42 0.6(9)
C40 C41 C42 C43 -1.3(9)
C41 C42 C43 C44 0.4(9)
C40 C39 C44 C43 -2.0(8)
B1 C39 C44 C43 173.3(5)
C42 C43 C44 C39 1.3(8)
O3 C45 C46 C47 -25.9(8)
C45 C46 C47 C48 16.3(9)
C46 C47 C48 O3 -1.3(9)
C28 C27 B1 C39 14.5(6)
C32 C27 B1 C39 -166.1(4)
C28 C27 B1 C33 134.2(5)
C32 C27 B1 C33 -46.4(6)
C28 C27 B1 C21 -106.4(5)
C32 C27 B1 C21 73.1(5)
C40 C39 B1 C27 101.2(6)
C44 C39 B1 C27 -73.8(6)
C40 C39 B1 C33 -19.3(7)
C44 C39 B1 C33 165.7(5)
C40 C39 B1 C21 -137.5(5)
C44 C39 B1 C21 47.5(7)
C38 C33 B1 C27 159.1(4)
C34 C33 B1 C27 -26.1(6)
C38 C33 B1 C39 -80.9(6)
C34 C33 B1 C39 93.9(6)
C38 C33 B1 C21 38.3(6)
C34 C33 B1 C21 -146.9(5)
C22 C21 B1 C27 153.6(5)
C26 C21 B1 C27 -28.9(6)
C22 C21 B1 C39 32.9(7)
C26 C21 B1 C39 -149.6(4)
C22 C21 B1 C33 -85.7(5)
C26 C21 B1 C33 91.7(6)
C6 C5 N2 C9 -57.7(6)
C6 C5 N2 C1 65.4(6)
C6 C5 N2 Pd1 179.3(4)
C10 C9 N2 C5 -175.0(4)
C10 C9 N2 C1 61.7(5)
C10 C9 N2 Pd1 -58.0(5)
C2 C1 N2 C5 78.8(5)
C2 C1 N2 C9 -159.3(4)
C2 C1 N2 Pd1 -34.5(5)
C4 C3 N3 C2 166.4(4)
C4 C3 N3 Pd1 45.9(4)
C1 C2 N3 C3 -167.3(5)
C1 C2 N3 Pd1 -46.0(5)
C18 C17 N4 C4 -61.8(5)
C18 C17 N4 C13 174.9(4)
C18 C17 N4 Pd1 58.5(5)
C3 C4 N4 C17 158.2(4)
C3 C4 N4 C13 -79.6(4)
C3 C4 N4 Pd1 31.8(4)
C14 C13 N4 C17 58.1(6)
C14 C13 N4 C4 -65.3(5)
C14 C13 N4 Pd1 -177.8(4)
O2A N1A O1A Pd1 -1.0(7)
C46 C45 O3 C48 26.0(7)
C47 C48 O3 C45 -15.4(8)
